data_1552714
loop_
_publ_author_name
'Cai, Kang'
'Shi, Yi'
'Cao, Changsu'
'Vemuri, Suneal'
'Cui, Binbin'
'Shen, Dengke'
'Wu, Huang'
'Zhang, Long'
'Qiu, Yunyan'
'Chen, Hongliang'
'Jiao, Yang'
'Stern, Charlotte L.'
'Alsubaie, Fehaid M.'
'Xiao, Hai'
'Li, Jun'
'Stoddart, J. Fraser'

_publ_section_title
;
 Tuning radical interactions in trisradical tricationic complexes by
 varying host-cavity sizes.
;
_journal_issue 1
_journal_name_full 'Chemical science'
_journal_page_first 107
_journal_page_last 112
_journal_paper_doi 10.1039/c9sc04860j
_journal_volume 11
_journal_year 2020
_chemical_formula_moiety '2(C36 H32 N4), 5(F6 P), 3(C2 H3 N)'
_chemical_formula_sum 'C78 H73 F30 N11 P5'
_chemical_formula_weight 1889.32
_space_group_crystal_system orthorhombic
_space_group_IT_number 36
_space_group_name_Hall 'C 2c -2'
_space_group_name_H-M_alt 'C m c 21'
_atom_sites_solution_hydrogens mixed
_atom_sites_solution_primary dual
_audit_creation_date 2018-01-12
_audit_creation_method
;
Olex2 1.2
(compiled 2017.08.10 svn.r3458 for OlexSys, GUI svn.r5381)
;
_audit_update_record
;
2019-09-24 deposited with the CCDC.	2019-11-01 downloaded from the CCDC.
;
_cell_angle_alpha 90
_cell_angle_beta 90
_cell_angle_gamma 90
_cell_formula_units_Z 4
_cell_length_a 19.886(4)
_cell_length_b 20.698(4)
_cell_length_c 20.515(4)
_cell_measurement_reflns_used 9913
_cell_measurement_temperature 100(2)
_cell_measurement_theta_max 62.064
_cell_measurement_theta_min 3.083
_cell_volume 8444(3)
_computing_cell_refinement 'SAINT V8.38A (?, 2016)'
_computing_data_collection 'APEX2 V2014.11-0 (Bruker, 2014)'
_computing_data_reduction 'SAINT V8.38A (?, 2016)'
_computing_molecular_graphics 'Olex2 (Dolomanov et al., 2009)'
_computing_publication_material 'Olex2 (Dolomanov et al., 2009)'
_computing_structure_refinement 'ShelXL (Sheldrick, 2015)'
_computing_structure_solution 'ShelXT (Sheldrick, 2015)'
_diffrn_ambient_temperature 100.01
_diffrn_detector_area_resol_mean 8
_diffrn_measured_fraction_theta_full 0.991
_diffrn_measured_fraction_theta_max 0.991
_diffrn_measurement_device_type 'Bruker Kappa APEX CCD area detector'
_diffrn_measurement_method '\w and \f scans'
_diffrn_radiation_monochromator 'MX optics'
_diffrn_radiation_type CuK\a
_diffrn_radiation_wavelength 1.54178
_diffrn_reflns_av_R_equivalents 0.0421
_diffrn_reflns_av_unetI/netI 0.0458
_diffrn_reflns_Laue_measured_fraction_full 0.991
_diffrn_reflns_Laue_measured_fraction_max 0.991
_diffrn_reflns_limit_h_max 20
_diffrn_reflns_limit_h_min -23
_diffrn_reflns_limit_k_max 18
_diffrn_reflns_limit_k_min -24
_diffrn_reflns_limit_l_max 24
_diffrn_reflns_limit_l_min -23
_diffrn_reflns_number 31740
_diffrn_reflns_point_group_measured_fraction_full 0.991
_diffrn_reflns_point_group_measured_fraction_max 0.991
_diffrn_reflns_theta_full 66.528
_diffrn_reflns_theta_max 66.528
_diffrn_reflns_theta_min 3.082
_diffrn_source microsource
_exptl_absorpt_coefficient_mu 2.051
_exptl_absorpt_correction_T_max 0.7528
_exptl_absorpt_correction_T_min 0.6744
_exptl_absorpt_correction_type multi-scan
_exptl_absorpt_process_details
'SADABS-2016/2 (Bruker,2016/2) was used for absorption correction. wR2(int) was 0.0827 before and 0.0513 after correction. The Ratio of minimum to maximum transmission is 0.8959. The \l/2 correction factor is Not present.'
_exptl_crystal_colour purple
_exptl_crystal_density_diffrn 1.486
_exptl_crystal_description block
_exptl_crystal_F_000 3852
_exptl_crystal_recrystallization_method 'The material was recrystallised from --- by as supplied'
_exptl_crystal_size_max 0.083
_exptl_crystal_size_mid 0.052
_exptl_crystal_size_min 0.034
_refine_diff_density_max 0.232
_refine_diff_density_min -0.412
_refine_diff_density_rms 0.058
_refine_ls_abs_structure_details
;
 Refined as an inversion twin.
;
_refine_ls_abs_structure_Flack 0.40(4)
_refine_ls_extinction_method none
_refine_ls_goodness_of_fit_ref 1.051
_refine_ls_hydrogen_treatment constr
_refine_ls_matrix_type full
_refine_ls_number_parameters 714
_refine_ls_number_reflns 7349
_refine_ls_number_restraints 325
_refine_ls_restrained_S_all 1.051
_refine_ls_R_factor_all 0.0876
_refine_ls_R_factor_gt 0.0542
_refine_ls_shift/su_max 0.006
_refine_ls_shift/su_mean 0.000
_refine_ls_structure_factor_coef Fsqd
_refine_ls_weighting_details 'w=1/[\s^2^(Fo^2^)+(0.0874P)^2^+2.9460P] where P=(Fo^2^+2Fc^2^)/3'
_refine_ls_weighting_scheme calc
_refine_ls_wR_factor_gt 0.1341
_refine_ls_wR_factor_ref 0.1579
_reflns_Friedel_coverage 0.940
_reflns_Friedel_fraction_full 0.992
_reflns_Friedel_fraction_max 0.992
_reflns_number_gt 5011
_reflns_number_total 7349
_reflns_threshold_expression 'I > 2\s(I)'
_cod_data_source_file c9sc04860j2.cif
_cod_data_source_block cx1163
_cod_depositor_comments
;Adding full bibliography for 1552713--1552722.cif.

 Adding full bibliography for 1552713--1552722.cif.
;
_cod_database_code 1552714
_shelx_shelxl_version_number 2017/1
_shelx_space_group_comment
;
The symmetry employed for this shelxl refinement is uniquely defined
by the following loop, which should always be used as a source of
symmetry information in preference to the above space-group names.
They are only intended as comments.
;
_shelx_estimated_absorpt_t_max 0.934
_shelx_estimated_absorpt_t_min 0.848
_olex2_refinement_description
;
1. Twinned data refinement
 Scales: 0.60(4)
 0.40(4)
2. Fixed Uiso
 At 1.2 times of:
  All C(H) groups, All C(H,H) groups
 At 1.5 times of:
  All C(H,H,H) groups
3. Restrained distances
 F6-F10 \\sim F6-F9 \\sim F6-F8 \\sim F6-F7 \\sim F5-F10 \\sim F5-F9 \\sim
F5-F8 \\sim F5-F7 \\sim F10-F9 ~
 F10-F7 \\sim F9-F8
 with sigma of 0.02
 P2-F6 \\sim P2-F5 \\sim P2-F10 \\sim P2-F9 \\sim P2-F8 \\sim P2-F7
 with sigma of 0.01
 F16-F12 \\sim F16-F15 \\sim F16-F11 \\sim F16-F13 \\sim F12-F15 \\sim F12-F13
\\sim F12-F14 \\sim F15-F11
 \\sim F15-F14
 with sigma of 0.02
 P3-F16 \\sim P3-F12 \\sim P3-F15 \\sim P3-F11 \\sim P3-F13 \\sim P3-F14
 with sigma of 0.01
 F5-F7 \\sim F5-F8 \\sim F5-F9 \\sim F5-F10 \\sim F6-F7 \\sim F6-F8 \\sim F6-F9
\\sim F6-F10 \\sim F7-F8 \\sim F7-
 F10 \\sim F8-F9 \\sim F9-F10
 with sigma of 0.02
 P2-F5 \\sim P2-F6 \\sim P2-F7 \\sim P2-F8 \\sim P2-F9 \\sim P2-F10
 with sigma of 0.01
 F5A-F7A \\sim F5A-F8A \\sim F5A-F9A \\sim F5A-F10A \\sim F6A-F7A \\sim F6A-F8A
\\sim F6A-F9A \\sim F6A-
 F10A \\sim F7A-F8A \\sim F7A-F10A \\sim F8A-F9A \\sim F9A-F10A
 with sigma of 0.02
 P2A-F5A \\sim P2A-F6A \\sim P2A-F7A \\sim P2A-F8A \\sim P2A-F9A \\sim P2A-F10A
 with sigma of 0.01
 F11-F13 \\sim F11-F14 \\sim F11-F15 \\sim F11-F16 \\sim F12-F13 \\sim F12-F14
\\sim F12-F15 \\sim F12-F16
 \\sim F13-F14 \\sim F13-F16 \\sim F14-F15 \\sim F15-F16
 with sigma of 0.02
 P3-F11 \\sim P3-F12 \\sim P3-F13 \\sim P3-F14 \\sim P3-F15 \\sim P3-F16
 with sigma of 0.01
 F11A-F13A \\sim F11A-F14A \\sim F11A-F15A \\sim F11A-F16A \\sim F12A-F13A
\\sim F12A-F14A \\sim F12A-
 F15A \\sim F12A-F16A \\sim F13A-F14A \\sim F13A-F16A \\sim F14A-F15A \\sim
F15A-F16A
 with sigma of 0.02
 P3A-F11A \\sim P3A-F12A \\sim P3A-F13A \\sim P3A-F14A \\sim P3A-F15A \\sim
P3A-F16A
 with sigma of 0.01
4. Rigid body (RIGU) restrains
 F5A, F6A, F7A, F8A, F9A, F10A, F5, F6, F7, F8, F9, F10
 with sigma for 1-2 distances of 0.001 and sigma for 1-3 distances of 0.001
 F13A, F16A, F11A, F12A, F14A, F15A, F11, F12, F13, F14, F15, F16
 with sigma for 1-2 distances of 0.001 and sigma for 1-3 distances of 0.001
5. Others
 Sof(P2A)=Sof(F5A)=Sof(F6A)=Sof(F7A)=Sof(F8A)=Sof(F9A)=Sof(F10A)=1-FVAR(1)
 Sof(P2)=Sof(F5)=Sof(F6)=Sof(F7)=Sof(F8)=Sof(F9)=Sof(F10)=FVAR(1)
 Sof(P3A)=Sof(F11A)=Sof(F12A)=Sof(F13A)=Sof(F14A)=Sof(F15A)=Sof(F16A)=1-FVAR(2)
 Sof(P3)=Sof(F11)=Sof(F12)=Sof(F13)=Sof(F14)=Sof(F15)=Sof(F16)=FVAR(2)
 Fixed Sof: H21A(0.5) H21B(0.5) H21C(0.5) H23A(0.5) H23B(0.5) H23C(0.5)
 H25A(0.5) H25B(0.5) H25C(0.5)
6.a Everything fixed:
 H23A, H23B, H23C
6.b Secondary CH2 refined with riding coordinates:
 C4(H4A,H4B), C15(H15A,H15B), C4A(H4AA,H4AB), C15A(H15C,H15D)
6.c Aromatic/amide H refined with riding coordinates:
 C1(H1), C3(H3), C5(H5), C6(H6), C8(H8), C9(H9), C11(H11), C12(H12), C13(H13),
 C14(H14), C17(H17), C18(H18), C19(H19), C1A(H1A), C3A(H3A), C5A(H5A), C6A(H6A),
  C8A(H8A), C9A(H9A), C11A(H11A), C12A(H12A), C13A(H13A), C14A(H14A),
 C17A(H17A), C18A(H18A), C19A(H19A)
6.d Idealised Me refined as rotating group:
 C21(H21A,H21B,H21C), C25(H25A,H25B,H25C)
;
_smtbx_masks_special_details
;
The solvent masking procedure as implemented in Olex2 was used to remove the
electronic contribution of solvent molecules from the refinement.  As the exact
solvent content is not known, only the atoms used in the refinement model are
reported in the formula here.


Total solvent accessible volume / cell = 366.3 Ang^3^ [4.3%]
Total electron count / cell = 107.8
;
_olex2_date_sample_data_collection 2018-01-11
_olex2_date_sample_submission 2018-01-08
_olex2_diffrn_ambient_temperature_device 'Oxford Cryosystems'
_olex2_exptl_crystal_mounting_method 'The crystal was mounted on a MITIGEN holder in Paratone oil'
_olex2_submission_original_sample_id cx1163
_olex2_submission_special_instructions 'No special instructions were received'

loop_
_space_group_symop_operation_xyz
'x, y, z'
'-x, -y, z+1/2'
'x, -y, z+1/2'
'-x, y, z'
'x+1/2, y+1/2, z'
'-x+1/2, -y+1/2, z+1/2'
'x+1/2, -y+1/2, z+1/2'
'-x+1/2, y+1/2, z'

loop_
_atom_site_label
_atom_site_type_symbol
_atom_site_fract_x
_atom_site_fract_y
_atom_site_fract_z
_atom_site_U_iso_or_equiv
_atom_site_adp_type
_atom_site_occupancy
_atom_site_site_symmetry_order
_atom_site_calc_flag
_atom_site_refinement_flags_posn
_atom_site_refinement_flags_adp
_atom_site_refinement_flags_occupancy
_atom_site_disorder_assembly
_atom_site_disorder_group
N1 N 0.6633(3) 0.9669(3) 0.3802(5) 0.071(2) Uani 1 1 d . . . . .
N2 N 0.6403(3) 0.7496(3) 0.1200(3) 0.0519(15) Uani 1 1 d . . . . .
C1 C 0.5343(4) 0.9575(3) 0.4628(4) 0.0535(19) Uani 1 1 d . . . . .
H1 H 0.557903 0.920075 0.476892 0.064 Uiso 1 1 calc R . . . .
C2 C 0.5700(3) 1.0116(3) 0.4425(3) 0.0465(16) Uani 1 1 d . . . . .
C3 C 0.5349(3) 1.0662(3) 0.4240(3) 0.0516(18) Uani 1 1 d . . . . .
H3 H 0.558606 1.103943 0.411206 0.062 Uiso 1 1 calc R . . . .
C4 C 0.6452(4) 1.0087(4) 0.4369(5) 0.069(2) Uani 1 1 d . . . . .
H4A H 0.663456 1.052762 0.430393 0.083 Uiso 1 1 calc R . . . .
H4B H 0.664703 0.990757 0.477364 0.083 Uiso 1 1 calc R . . . .
C5 C 0.6792(4) 0.9042(4) 0.3897(5) 0.071(3) Uani 1 1 d . . . . .
H5 H 0.688507 0.888998 0.432439 0.085 Uiso 1 1 calc R . . . .
C6 C 0.6820(4) 0.8625(4) 0.3381(5) 0.073(3) Uani 1 1 d . . . . .
H6 H 0.692967 0.818488 0.345785 0.087 Uiso 1 1 calc R . . . .
C7 C 0.6693(3) 0.8828(3) 0.2744(5) 0.057(2) Uani 1 1 d . . . . .
C8 C 0.6587(4) 0.9505(4) 0.2672(5) 0.074(3) Uani 1 1 d . . . . .
H8 H 0.653937 0.968225 0.224691 0.089 Uiso 1 1 calc R . . . .
C9 C 0.6553(4) 0.9901(4) 0.3196(6) 0.077(3) Uani 1 1 d . . . . .
H9 H 0.647073 1.034848 0.313422 0.092 Uiso 1 1 calc R . . . .
C10 C 0.6628(3) 0.8374(4) 0.2207(5) 0.057(2) Uani 1 1 d . . . . .
C11 C 0.6552(5) 0.7710(4) 0.2328(5) 0.078(3) Uani 1 1 d . . . . .
H11 H 0.656904 0.755310 0.276315 0.093 Uiso 1 1 calc R . . . .
C12 C 0.6453(5) 0.7289(4) 0.1824(5) 0.079(3) Uani 1 1 d . . . . .
H12 H 0.641899 0.683977 0.191444 0.094 Uiso 1 1 calc R . . . .
C13 C 0.6486(4) 0.8119(4) 0.1063(5) 0.068(2) Uani 1 1 d . . . . .
H13 H 0.646174 0.825980 0.062279 0.082 Uiso 1 1 calc R . . . .
C14 C 0.6607(4) 0.8563(4) 0.1547(5) 0.072(3) Uani 1 1 d . . . . .
H14 H 0.667754 0.900344 0.143553 0.087 Uiso 1 1 calc R . . . .
C15 C 0.6267(4) 0.7028(4) 0.0663(4) 0.066(2) Uani 1 1 d . . . . .
H15A H 0.626660 0.658465 0.084467 0.080 Uiso 1 1 calc R . . . .
H15B H 0.663529 0.705463 0.033980 0.080 Uiso 1 1 calc R . . . .
C16 C 0.5609(4) 0.7143(3) 0.0321(3) 0.0482(17) Uani 1 1 d . . . . .
C17 C 0.5605(5) 0.7308(4) -0.0327(4) 0.073(3) Uani 1 1 d . . . . .
H17 H 0.601798 0.736410 -0.055252 0.087 Uiso 1 1 calc R . . . .
C18 C 0.500000 0.7395(5) -0.0656(6) 0.093(5) Uani 1 2 d S T P . .
H18 H 0.500001 0.751261 -0.110395 0.112 Uiso 1 2 calc RS T P . .
C19 C 0.500000 0.7054(4) 0.0643(5) 0.048(2) Uani 1 2 d S T P . .
H19 H 0.499999 0.692936 0.108857 0.057 Uiso 1 2 calc RS T P . .
N1A N 0.8356(4) 0.7868(3) 0.1070(3) 0.071(2) Uani 1 1 d . . . . .
N2A N 0.8592(3) 0.9860(3) 0.3838(3) 0.0569(17) Uani 1 1 d . . . . .
C1A C 0.9660(4) 0.6946(3) 0.0706(4) 0.0517(18) Uani 1 1 d . . . . .
H1A H 0.942484 0.659213 0.089315 0.062 Uiso 1 1 calc R . . . .
C2A C 0.9298(4) 0.7457(3) 0.0434(3) 0.0517(19) Uani 1 1 d . . . . .
C3A C 0.9656(4) 0.7956(3) 0.0157(4) 0.071(3) Uani 1 1 d . . . . .
H3A H 0.942183 0.830638 -0.003723 0.086 Uiso 1 1 calc R . . . .
C4A C 0.8544(4) 0.7482(4) 0.0492(4) 0.066(2) Uani 1 1 d . . . . .
H4AA H 0.834969 0.768042 0.009469 0.079 Uiso 1 1 calc R . . . .
H4AB H 0.836192 0.703914 0.053379 0.079 Uiso 1 1 calc R . . . .
C5A C 0.8383(4) 0.7592(4) 0.1677(4) 0.059(2) Uani 1 1 d . . . . .
H5A H 0.842037 0.713622 0.171517 0.071 Uiso 1 1 calc R . . . .
C6A C 0.8358(4) 0.7960(4) 0.2227(4) 0.0529(19) Uani 1 1 d . . . . .
H6A H 0.837862 0.775422 0.264005 0.063 Uiso 1 1 calc R . . . .
C7A C 0.8301(4) 0.8638(3) 0.2200(4) 0.055(2) Uani 1 1 d . . . . .
C8A C 0.8230(5) 0.8895(4) 0.1558(4) 0.076(3) Uani 1 1 d . . . . .
H8A H 0.816471 0.934640 0.150357 0.091 Uiso 1 1 calc R . . . .
C9A C 0.8254(5) 0.8514(4) 0.1033(4) 0.082(3) Uani 1 1 d . . . . .
H9A H 0.819623 0.870448 0.061564 0.098 Uiso 1 1 calc R . . . .
C10A C 0.8371(4) 0.9042(3) 0.2756(4) 0.055(2) Uani 1 1 d . . . . .
C11A C 0.8479(5) 0.8803(3) 0.3395(4) 0.059(2) Uani 1 1 d . . . . .
H11A H 0.846746 0.835003 0.346756 0.070 Uiso 1 1 calc R . . . .
C12A C 0.8598(4) 0.9203(3) 0.3904(4) 0.060(2) Uani 1 1 d . . . . .
H12A H 0.868823 0.902066 0.431990 0.072 Uiso 1 1 calc R . . . .
C13A C 0.8465(4) 1.0106(4) 0.3234(4) 0.068(2) Uani 1 1 d . . . . .
H13A H 0.845697 1.056220 0.317994 0.081 Uiso 1 1 calc R . . . .
C14A C 0.8353(4) 0.9732(3) 0.2719(4) 0.061(2) Uani 1 1 d . . . . .
H14A H 0.825632 0.993021 0.231132 0.073 Uiso 1 1 calc R . . . .
C15A C 0.8730(5) 1.0274(3) 0.4409(4) 0.070(3) Uani 1 1 d . . . . .
H15C H 0.836075 1.022097 0.472864 0.084 Uiso 1 1 calc R . . . .
H15D H 0.873202 1.073143 0.426779 0.084 Uiso 1 1 calc R . . . .
C16A C 0.9390(5) 1.0127(3) 0.4743(4) 0.062(2) Uani 1 1 d . . . . .
C17A C 0.9394(7) 0.9855(4) 0.5358(4) 0.104(4) Uani 1 1 d . . . . .
H17A H 0.898246 0.974610 0.556563 0.124 Uiso 1 1 calc R . . . .
C18A C 1.000000 0.9742(7) 0.5669(7) 0.144(11) Uani 1 2 d S T P . .
H18A H 1.000000 0.958423 0.610429 0.173 Uiso 1 2 calc RS T P . .
C19A C 1.000000 1.0264(4) 0.4433(5) 0.051(3) Uani 1 2 d S T P . .
H19A H 1.000001 1.045148 0.401024 0.062 Uiso 1 2 calc RS T P . .
P1 P 0.500000 0.61894(12) 0.25929(13) 0.0460(6) Uani 1 2 d S T P . .
F1 F 0.500000 0.5462(2) 0.2855(3) 0.0623(17) Uani 1 2 d S T P . .
F2 F 0.5567(2) 0.60046(18) 0.2078(2) 0.0547(10) Uani 1 1 d . . . . .
F3 F 0.500000 0.6923(2) 0.2326(3) 0.0504(14) Uani 1 2 d S T P . .
F4 F 0.4436(3) 0.6382(2) 0.3113(2) 0.0833(16) Uani 1 1 d . . . . .
P2 P 0.7328(3) 1.0799(4) 0.1097(3) 0.0440(17) Uani 0.524(14) 1 d D . . A 1
F5 F 0.8058(5) 1.0662(6) 0.1389(5) 0.051(3) Uani 0.524(14) 1 d D U . A 1
F6 F 0.6601(5) 1.0934(6) 0.0783(7) 0.068(4) Uani 0.524(14) 1 d D U . A 1
F7 F 0.7187(4) 1.0036(4) 0.1054(6) 0.068(4) Uani 0.524(14) 1 d D U . A 1
F8 F 0.7018(5) 1.0821(6) 0.1808(4) 0.095(5) Uani 0.524(14) 1 d D U . A 1
F9 F 0.7460(6) 1.1560(5) 0.1129(7) 0.056(3) Uani 0.524(14) 1 d D U . A 1
F10 F 0.7651(7) 1.0778(7) 0.0378(6) 0.045(4) Uani 0.524(14) 1 d D U . A 1
P3 P 0.7623(3) 0.6810(3) 0.4105(3) 0.039(2) Uani 0.507(11) 1 d D . . B 1
F11 F 0.7597(8) 0.6169(5) 0.3668(5) 0.042(3) Uani 0.507(11) 1 d D U . B 1
F12 F 0.7648(5) 0.7451(5) 0.4527(6) 0.065(3) Uani 0.507(11) 1 d D U . B 1
F13 F 0.8397(3) 0.6679(4) 0.4258(5) 0.056(3) Uani 0.507(11) 1 d D U . B 1
F14 F 0.7824(5) 0.7216(4) 0.3475(5) 0.071(4) Uani 0.507(11) 1 d D U . B 1
F15 F 0.6851(5) 0.6940(7) 0.3944(7) 0.045(4) Uani 0.507(11) 1 d D U . B 1
F16 F 0.7423(6) 0.6410(5) 0.4737(5) 0.063(3) Uani 0.507(11) 1 d D U . B 1
P2A P 0.7351(4) 1.0565(4) 0.0921(4) 0.0440(17) Uani 0.476(14) 1 d D . . A 2
F5A F 0.8108(5) 1.0460(6) 0.1134(6) 0.051(3) Uani 0.476(14) 1 d D U . A 2
F6A F 0.6599(6) 1.0681(7) 0.0695(9) 0.083(6) Uani 0.476(14) 1 d D U . A 2
F7A F 0.7341(5) 0.9862(4) 0.0606(6) 0.060(3) Uani 0.476(14) 1 d D U . A 2
F8A F 0.7110(6) 1.0285(6) 0.1596(4) 0.089(5) Uani 0.476(14) 1 d D U . A 2
F9A F 0.7384(7) 1.1274(6) 0.1229(6) 0.053(4) Uani 0.476(14) 1 d D U . A 2
F10A F 0.7598(9) 1.0861(8) 0.0245(6) 0.059(5) Uani 0.476(14) 1 d D U . A 2
P3A P 0.7567(4) 0.6838(4) 0.3856(3) 0.0409(18) Uani 0.493(11) 1 d D . . B 2
F11A F 0.7491(10) 0.6103(6) 0.3645(9) 0.086(7) Uani 0.493(11) 1 d D U . B 2
F12A F 0.7638(5) 0.7567(4) 0.4096(6) 0.063(3) Uani 0.493(11) 1 d D U . B 2
F13A F 0.8346(3) 0.6810(4) 0.3703(5) 0.057(3) Uani 0.493(11) 1 d D U . B 2
F14A F 0.7411(5) 0.7084(5) 0.3133(4) 0.081(4) Uani 0.493(11) 1 d D U . B 2
F15A F 0.6784(6) 0.6863(8) 0.4024(8) 0.072(6) Uani 0.493(11) 1 d D U . B 2
F16A F 0.7732(6) 0.6611(6) 0.4590(5) 0.066(4) Uani 0.493(11) 1 d D U . B 2
N3 N 0.500000 0.8845(9) 0.2824(7) 0.132(6) Uani 1 2 d S T P . .
C20 C 0.500000 0.8408(7) 0.3174(7) 0.083(4) Uani 1 2 d S T P . .
C21 C 0.500000 0.7900(6) 0.3633(6) 0.111(6) Uani 1 2 d S T P . .
H21A H 0.546435 0.777189 0.372763 0.166 Uiso 0.5 1 calc GR . . C -1
H21B H 0.475389 0.752962 0.345466 0.166 Uiso 0.5 1 calc GR . . C -1
H21C H 0.478176 0.804510 0.403547 0.166 Uiso 0.5 1 calc GR . . C -1
N4 N 0.500000 0.8774(9) 0.0852(12) 0.206(11) Uani 1 2 d S T P . .
C22 C 0.500000 0.9286(9) 0.1080(8) 0.096(5) Uani 1 2 d S T P . .
C23 C 0.500000 0.9891(8) 0.1389(9) 0.122(6) Uani 1 2 d S T P . .
H23A H 0.527880 1.019480 0.113630 0.183 Uiso 0.5 1 d . . . D -1
H23B H 0.518240 0.984620 0.182630 0.183 Uiso 0.5 1 d . . . E -1
H23C H 0.453870 1.005690 0.140920 0.183 Uiso 0.5 1 d . . . F -1
N5 N 1.000000 0.8104(6) 0.2694(6) 0.088(3) Uani 1 2 d S T P . .
C25 C 1.000000 0.9115(7) 0.1945(7) 0.089(4) Uani 1 2 d S T P . .
H25A H 0.976129 0.901539 0.153924 0.133 Uiso 0.5 1 calc GR . . G -1
H25B H 1.046457 0.923766 0.184504 0.133 Uiso 0.5 1 calc GR . . G -1
H25C H 0.977413 0.947257 0.216823 0.133 Uiso 0.5 1 calc GR . . G -1
C24 C 1.000000 0.8541(7) 0.2369(7) 0.067(3) Uani 1 2 d S T P . .

loop_
_atom_site_aniso_label
_atom_site_aniso_U_11
_atom_site_aniso_U_22
_atom_site_aniso_U_33
_atom_site_aniso_U_23
_atom_site_aniso_U_13
_atom_site_aniso_U_12
N1 0.047(4) 0.039(4) 0.126(7) -0.009(4) 0.011(4) 0.004(3)
N2 0.044(3) 0.039(3) 0.073(4) 0.002(3) 0.014(3) 0.003(3)
C1 0.067(5) 0.038(4) 0.056(4) 0.011(3) -0.010(4) 0.000(3)
C2 0.045(4) 0.038(4) 0.056(4) -0.004(3) -0.007(3) 0.003(3)
C3 0.045(4) 0.038(4) 0.072(5) 0.001(3) -0.001(4) -0.003(3)
C4 0.050(5) 0.043(4) 0.113(7) -0.019(5) -0.006(5) 0.005(4)
C5 0.041(4) 0.044(4) 0.127(8) -0.011(5) -0.012(5) 0.000(3)
C6 0.041(5) 0.038(4) 0.139(9) -0.011(5) -0.006(5) 0.002(3)
C7 0.032(4) 0.041(4) 0.097(7) 0.008(4) 0.010(4) 0.004(3)
C8 0.068(6) 0.040(4) 0.113(7) 0.018(5) 0.022(5) 0.014(4)
C9 0.067(6) 0.033(4) 0.129(9) 0.002(5) 0.039(6) 0.005(4)
C10 0.030(4) 0.045(4) 0.094(6) 0.008(4) 0.018(4) 0.002(3)
C11 0.118(8) 0.037(4) 0.078(5) -0.002(4) 0.053(5) -0.006(5)
C12 0.120(8) 0.033(4) 0.083(6) 0.003(4) 0.048(6) 0.005(4)
C13 0.045(5) 0.069(6) 0.090(6) 0.028(5) -0.017(4) -0.013(4)
C14 0.058(5) 0.045(5) 0.114(8) 0.032(5) -0.028(5) -0.013(4)
C15 0.053(5) 0.065(5) 0.081(6) -0.005(4) 0.024(4) 0.016(4)
C16 0.062(5) 0.040(4) 0.043(4) 0.003(3) 0.013(4) 0.009(3)
C17 0.121(8) 0.051(5) 0.045(5) 0.004(4) 0.035(5) 0.008(5)
C18 0.204(19) 0.042(7) 0.035(7) 0.007(5) 0.000 0.000
C19 0.066(7) 0.041(5) 0.036(5) -0.002(4) 0.000 0.000
N1A 0.097(5) 0.069(5) 0.048(4) -0.004(3) 0.015(4) 0.031(4)
N2A 0.061(4) 0.036(3) 0.073(5) -0.014(3) 0.025(3) 0.003(3)
C1A 0.069(5) 0.034(4) 0.051(4) -0.003(3) 0.001(3) 0.006(3)
C2A 0.081(6) 0.034(4) 0.040(4) -0.003(3) 0.004(4) 0.018(4)
C3A 0.113(7) 0.043(4) 0.058(5) 0.007(4) -0.007(4) 0.010(4)
C4A 0.088(7) 0.066(5) 0.044(4) -0.008(4) 0.005(4) 0.027(5)
C5A 0.070(5) 0.050(5) 0.057(5) -0.007(4) 0.011(4) 0.005(4)
C6A 0.054(5) 0.054(5) 0.051(4) 0.000(4) 0.004(4) 0.001(4)
C7A 0.070(5) 0.046(4) 0.048(4) -0.002(3) 0.018(4) 0.017(4)
C8A 0.117(8) 0.056(5) 0.055(5) 0.006(4) 0.018(5) 0.037(5)
C9A 0.131(8) 0.063(5) 0.051(5) 0.002(4) 0.020(5) 0.050(5)
C10A 0.060(5) 0.045(4) 0.060(5) 0.003(4) 0.020(4) 0.012(3)
C11A 0.090(6) 0.037(4) 0.049(4) -0.007(4) 0.020(4) 0.006(4)
C12A 0.081(6) 0.039(4) 0.059(5) 0.000(4) 0.019(4) 0.003(4)
C13A 0.087(6) 0.041(4) 0.075(6) 0.009(4) 0.031(5) 0.016(4)
C14A 0.074(6) 0.041(4) 0.068(6) 0.009(4) 0.021(4) 0.021(4)
C15A 0.082(6) 0.043(4) 0.086(6) -0.022(4) 0.040(5) -0.008(4)
C16A 0.101(7) 0.034(4) 0.050(5) -0.012(3) 0.032(5) -0.009(4)
C17A 0.219(15) 0.048(6) 0.044(6) 0.002(4) 0.048(7) -0.023(7)
C18A 0.36(4) 0.059(9) 0.018(7) 0.006(6) 0.000 0.000
C19A 0.083(8) 0.035(5) 0.035(5) -0.003(4) 0.000 0.000
P1 0.0707(18) 0.0379(12) 0.0294(12) 0.0017(10) 0.000 0.000
F1 0.113(5) 0.035(3) 0.039(3) 0.006(2) 0.000 0.000
F2 0.056(3) 0.049(2) 0.059(2) -0.0039(19) 0.012(2) -0.0010(19)
F3 0.072(4) 0.033(3) 0.046(3) 0.007(2) 0.000 0.000
F4 0.137(4) 0.050(2) 0.063(3) -0.008(2) 0.056(3) -0.001(3)
P2 0.044(2) 0.042(4) 0.046(3) 0.001(3) 0.008(2) -0.004(3)
F5 0.053(6) 0.062(7) 0.038(6) 0.008(5) -0.014(5) 0.003(5)
F6 0.029(5) 0.045(7) 0.128(10) -0.011(7) -0.008(5) 0.002(5)
F7 0.078(6) 0.038(5) 0.087(10) 0.019(6) 0.000(7) -0.019(5)
F8 0.097(8) 0.115(11) 0.073(7) -0.029(6) 0.055(6) -0.033(6)
F9 0.048(6) 0.039(7) 0.082(8) -0.007(6) 0.002(5) 0.005(5)
F10 0.044(6) 0.060(8) 0.032(6) 0.013(5) 0.010(5) 0.007(5)
P3 0.035(3) 0.036(3) 0.047(5) -0.006(3) -0.003(3) -0.0008(18)
F11 0.057(8) 0.029(6) 0.042(6) -0.012(5) -0.004(5) 0.007(5)
F12 0.049(5) 0.064(7) 0.084(8) -0.035(6) -0.002(6) 0.001(5)
F13 0.035(5) 0.051(5) 0.084(8) -0.018(5) -0.001(5) 0.000(4)
F14 0.081(8) 0.052(6) 0.080(8) 0.036(6) 0.031(6) 0.001(5)
F15 0.020(6) 0.061(8) 0.053(7) 0.009(6) -0.014(5) 0.010(5)
F16 0.077(9) 0.057(7) 0.055(7) 0.005(5) 0.008(5) 0.007(5)
P2A 0.044(3) 0.037(4) 0.051(4) -0.005(3) 0.001(2) 0.000(3)
F5A 0.038(5) 0.061(7) 0.053(8) -0.001(6) -0.004(5) 0.006(5)
F6A 0.037(7) 0.070(12) 0.141(12) -0.036(9) -0.032(6) 0.013(7)
F7A 0.083(7) 0.033(5) 0.066(8) -0.003(5) -0.008(6) 0.005(4)
F8A 0.121(10) 0.089(10) 0.056(8) 0.005(7) 0.044(7) -0.033(7)
F9A 0.058(8) 0.040(10) 0.060(7) -0.008(7) -0.006(5) 0.012(7)
F10A 0.107(12) 0.035(7) 0.037(7) 0.013(6) -0.020(6) -0.006(6)
P3A 0.038(3) 0.040(3) 0.044(4) -0.006(3) -0.005(3) 0.0017(19)
F11A 0.058(10) 0.063(11) 0.139(16) -0.037(10) 0.001(9) -0.016(7)
F12A 0.072(7) 0.029(4) 0.087(9) -0.002(6) -0.017(7) -0.005(4)
F13A 0.027(5) 0.088(7) 0.055(7) -0.004(5) 0.008(4) 0.006(4)
F14A 0.076(8) 0.111(9) 0.055(6) 0.009(6) -0.024(6) 0.006(6)
F15A 0.052(9) 0.073(10) 0.091(12) -0.044(8) 0.032(8) -0.020(7)
F16A 0.087(10) 0.073(8) 0.038(7) 0.011(6) -0.004(6) 0.021(7)
N3 0.046(7) 0.229(17) 0.122(11) 0.094(12) 0.000 0.000
C20 0.065(9) 0.113(11) 0.070(9) 0.024(8) 0.000 0.000
C21 0.22(2) 0.055(8) 0.057(8) -0.004(6) 0.000 0.000
N4 0.30(3) 0.106(14) 0.21(2) -0.005(15) 0.000 0.000
C22 0.085(10) 0.107(13) 0.096(12) 0.015(10) 0.000 0.000
C23 0.181(18) 0.091(12) 0.094(12) -0.005(10) 0.000 0.000
N5 0.084(9) 0.088(8) 0.093(9) 0.004(7) 0.000 0.000
C25 0.094(11) 0.094(10) 0.078(9) -0.007(8) 0.000 0.000
C24 0.058(8) 0.075(9) 0.069(8) -0.008(7) 0.000 0.000

loop_
_atom_type_symbol
_atom_type_description
_atom_type_scat_dispersion_real
_atom_type_scat_dispersion_imag
_atom_type_scat_source
C C 0.0181 0.0091 'International Tables Vol C Tables 4.2.6.8 and 6.1.1.4'
H H 0.0000 0.0000 'International Tables Vol C Tables 4.2.6.8 and 6.1.1.4'
F F 0.0727 0.0534 'International Tables Vol C Tables 4.2.6.8 and 6.1.1.4'
N N 0.0311 0.0180 'International Tables Vol C Tables 4.2.6.8 and 6.1.1.4'
P P 0.2955 0.4335 'International Tables Vol C Tables 4.2.6.8 and 6.1.1.4'

loop_
_geom_angle_atom_site_label_1
_geom_angle_atom_site_label_2
_geom_angle_atom_site_label_3
_geom_angle
_geom_angle_site_symmetry_1
_geom_angle_site_symmetry_3
C5 N1 C4 120.1(8) . .
C9 N1 C4 119.1(7) . .
C9 N1 C5 120.3(8) . .
C12 N2 C15 120.4(7) . .
C13 N2 C12 119.8(7) . .
C13 N2 C15 119.8(7) . .
C1 C1 H1 119.6 4_655 .
C1 C1 C2 120.8(4) 4_655 .
C2 C1 H1 119.6 . .
C1 C2 C4 120.1(6) . .
C3 C2 C1 118.8(6) . .
C3 C2 C4 121.0(6) . .
C2 C3 C3 120.4(4) . 4_655
C2 C3 H3 119.8 . .
C3 C3 H3 119.8 4_655 .
N1 C4 C2 108.9(6) . .
N1 C4 H4A 109.9 . .
N1 C4 H4B 109.9 . .
C2 C4 H4A 109.9 . .
C2 C4 H4B 109.9 . .
H4A C4 H4B 108.3 . .
N1 C5 H5 119.8 . .
N1 C5 C6 120.3(9) . .
C6 C5 H5 119.8 . .
C5 C6 H6 119.1 . .
C5 C6 C7 121.9(8) . .
C7 C6 H6 119.1 . .
C6 C7 C8 114.8(8) . .
C6 C7 C10 122.1(7) . .
C8 C7 C10 123.0(8) . .
C7 C8 H8 119.4 . .
C9 C8 C7 121.3(9) . .
C9 C8 H8 119.4 . .
N1 C9 C8 121.0(7) . .
N1 C9 H9 119.5 . .
C8 C9 H9 119.5 . .
C11 C10 C7 120.6(8) . .
C11 C10 C14 116.0(8) . .
C14 C10 C7 123.4(7) . .
C10 C11 H11 119.8 . .
C12 C11 C10 120.4(9) . .
C12 C11 H11 119.8 . .
N2 C12 C11 121.6(7) . .
N2 C12 H12 119.2 . .
C11 C12 H12 119.2 . .
N2 C13 H13 119.4 . .
N2 C13 C14 121.2(8) . .
C14 C13 H13 119.4 . .
C10 C14 H14 119.6 . .
C13 C14 C10 120.9(7) . .
C13 C14 H14 119.6 . .
N2 C15 H15A 108.9 . .
N2 C15 H15B 108.9 . .
N2 C15 C16 113.5(6) . .
H15A C15 H15B 107.7 . .
C16 C15 H15A 108.9 . .
C16 C15 H15B 108.9 . .
C17 C16 C15 119.8(7) . .
C17 C16 C19 119.1(8) . .
C19 C16 C15 121.0(7) . .
C16 C17 H17 119.7 . .
C16 C17 C18 120.5(9) . .
C18 C17 H17 119.7 . .
C17 C18 C17 119.7(11) 4_655 .
C17 C18 H18 120.2 . .
C17 C18 H18 120.2 4_655 .
C16 C19 C16 121.0(9) . 4_655
C16 C19 H19 119.5 4_655 .
C16 C19 H19 119.5 . .
C5A N1A C4A 119.6(7) . .
C9A N1A C4A 121.8(7) . .
C9A N1A C5A 117.9(7) . .
C12A N2A C15A 119.8(7) . .
C13A N2A C12A 117.6(7) . .
C13A N2A C15A 122.6(6) . .
C1A C1A H1A 119.5 4_755 .
C1A C1A C2A 121.1(5) 4_755 .
C2A C1A H1A 119.5 . .
C1A C2A C4A 120.6(7) . .
C3A C2A C1A 117.7(8) . .
C3A C2A C4A 121.5(7) . .
C2A C3A H3A 119.4 . .
C3A C3A C2A 121.2(5) 4_755 .
C3A C3A H3A 119.4 4_755 .
N1A C4A C2A 109.4(7) . .
N1A C4A H4AA 109.8 . .
N1A C4A H4AB 109.8 . .
C2A C4A H4AA 109.8 . .
C2A C4A H4AB 109.8 . .
H4AA C4A H4AB 108.2 . .
N1A C5A H5A 119.4 . .
C6A C5A N1A 121.2(7) . .
C6A C5A H5A 119.4 . .
C5A C6A H6A 119.1 . .
C5A C6A C7A 121.9(7) . .
C7A C6A H6A 119.1 . .
C6A C7A C8A 114.5(7) . .
C6A C7A C10A 123.1(7) . .
C10A C7A C8A 122.1(7) . .
C7A C8A H8A 119.3 . .
C9A C8A C7A 121.4(7) . .
C9A C8A H8A 119.3 . .
N1A C9A H9A 118.6 . .
C8A C9A N1A 122.9(7) . .
C8A C9A H9A 118.6 . .
C7A C10A C14A 122.7(7) . .
C11A C10A C7A 123.6(6) . .
C11A C10A C14A 113.7(7) . .
C10A C11A H11A 119.1 . .
C12A C11A C10A 121.9(7) . .
C12A C11A H11A 119.1 . .
N2A C12A H12A 119.0 . .
C11A C12A N2A 122.0(7) . .
C11A C12A H12A 119.0 . .
N2A C13A H13A 118.8 . .
C14A C13A N2A 122.4(7) . .
C14A C13A H13A 118.8 . .
C10A C14A H14A 118.9 . .
C13A C14A C10A 122.3(8) . .
C13A C14A H14A 118.9 . .
N2A C15A H15C 108.8 . .
N2A C15A H15D 108.8 . .
N2A C15A C16A 113.8(6) . .
H15C C15A H15D 107.7 . .
C16A C15A H15C 108.8 . .
C16A C15A H15D 108.8 . .
C17A C16A C15A 120.0(9) . .
C17A C16A C19A 119.6(10) . .
C19A C16A C15A 120.4(7) . .
C16A C17A H17A 120.2 . .
C16A C17A C18A 119.7(12) . .
C18A C17A H17A 120.2 . .
C17A C18A C17A 121.1(13) . 4_755
C17A C18A H18A 119.5 4_755 .
C17A C18A H18A 119.5 . .
C16A C19A C16A 120.2(10) 4_755 .
C16A C19A H19A 119.9 4_755 .
C16A C19A H19A 119.9 . .
F1 P1 F3 179.8(3) . .
F1 P1 F4 90.6(2) . .
F1 P1 F4 90.6(2) . 4_655
F2 P1 F1 89.8(2) 4_655 .
F2 P1 F1 89.8(2) . .
F2 P1 F2 90.2(3) 4_655 .
F2 P1 F3 90.0(2) 4_655 .
F2 P1 F3 90.0(2) . .
F2 P1 F4 90.3(2) 4_655 .
F2 P1 F4 90.3(2) . 4_655
F2 P1 F4 179.3(3) . .
F2 P1 F4 179.3(3) 4_655 4_655
F4 P1 F3 89.5(2) 4_655 .
F4 P1 F3 89.5(2) . .
F4 P1 F4 89.1(4) 4_655 .
F5 P2 F6 178.4(7) . .
F5 P2 F7 90.3(5) . .
F5 P2 F9 90.7(6) . .
F5 P2 F10 88.7(6) . .
F6 P2 F10 89.8(6) . .
F7 P2 F6 89.5(5) . .
F7 P2 F10 89.6(7) . .
F8 P2 F5 90.8(6) . .
F8 P2 F6 90.7(6) . .
F8 P2 F7 90.6(6) . .
F8 P2 F9 89.9(6) . .
F8 P2 F10 179.5(7) . .
F9 P2 F6 89.6(6) . .
F9 P2 F7 178.9(7) . .
F9 P2 F10 90.0(6) . .
F12 P3 F11 179.1(7) . .
F12 P3 F13 90.2(5) . .
F12 P3 F14 89.6(6) . .
F12 P3 F15 90.0(6) . .
F12 P3 F16 89.8(6) . .
F13 P3 F11 90.1(6) . .
F14 P3 F11 89.5(6) . .
F14 P3 F13 90.4(6) . .
F14 P3 F15 89.1(7) . .
F15 P3 F11 89.7(6) . .
F15 P3 F13 179.5(7) . .
F16 P3 F11 91.0(6) . .
F16 P3 F13 89.5(6) . .
F16 P3 F14 179.4(7) . .
F16 P3 F15 90.9(6) . .
F5A P2A F7A 89.9(5) . .
F5A P2A F9A 88.8(6) . .
F5A P2A F10A 90.0(7) . .
F6A P2A F5A 178.7(9) . .
F6A P2A F7A 90.4(6) . .
F6A P2A F9A 90.9(6) . .
F6A P2A F10A 88.7(8) . .
F7A P2A F9A 178.3(7) . .
F8A P2A F5A 89.8(6) . .
F8A P2A F6A 91.5(7) . .
F8A P2A F7A 90.9(6) . .
F8A P2A F9A 90.2(7) . .
F8A P2A F10A 178.9(9) . .
F10A P2A F7A 90.1(7) . .
F10A P2A F9A 88.8(7) . .
F11A P3A F12A 177.8(8) . .
F11A P3A F14A 91.9(7) . .
F11A P3A F15A 89.8(7) . .
F11A P3A F16A 89.7(7) . .
F12A P3A F14A 90.2(6) . .
F12A P3A F15A 89.4(7) . .
F12A P3A F16A 88.3(6) . .
F13A P3A F11A 90.3(7) . .
F13A P3A F12A 90.5(6) . .
F13A P3A F14A 91.1(6) . .
F13A P3A F15A 178.9(8) . .
F13A P3A F16A 88.6(6) . .
F14A P3A F16A 178.4(8) . .
F15A P3A F14A 90.0(7) . .
F15A P3A F16A 90.3(7) . .
N3 C20 C21 176.6(17) . .
C20 C21 H21A 109.5 . .
C20 C21 H21B 109.5 . .
C20 C21 H21C 109.5 . .
H21A C21 H21B 109.5 . .
H21A C21 H21C 109.5 . .
H21B C21 H21C 109.5 . .
N4 C22 C23 177(2) . .
C22 C23 H23A 109.3 . .
C22 C23 H23B 109.4 . .
C22 C23 H23C 109.3 . .
H23A C23 H23B 109.7 . .
H23A C23 H23C 109.0 . .
H23B C23 H23C 110.1 . .
H25A C25 H25B 109.5 . .
H25A C25 H25C 109.5 . .
H25B C25 H25C 109.5 . .
C24 C25 H25A 109.5 . .
C24 C25 H25B 109.5 . .
C24 C25 H25C 109.5 . .
N5 C24 C25 179.9(14) . .

loop_
_geom_bond_atom_site_label_1
_geom_bond_atom_site_label_2
_geom_bond_distance
_geom_bond_site_symmetry_2
N1 C4 1.493(11) .
N1 C5 1.350(10) .
N1 C9 1.342(12) .
N2 C12 1.355(10) .
N2 C13 1.331(9) .
N2 C15 1.492(10) .
C1 C1 1.364(14) 4_655
C1 H1 0.9500 .
C1 C2 1.390(9) .
C2 C3 1.383(9) .
C2 C4 1.499(9) .
C3 C3 1.386(14) 4_655
C3 H3 0.9500 .
C4 H4A 0.9900 .
C4 H4B 0.9900 .
C5 H5 0.9500 .
C5 C6 1.368(12) .
C6 H6 0.9500 .
C6 C7 1.395(12) .
C7 C8 1.426(10) .
C7 C10 1.453(11) .
C8 H8 0.9500 .
C8 C9 1.354(13) .
C9 H9 0.9500 .
C10 C11 1.404(10) .
C10 C14 1.411(12) .
C11 H11 0.9500 .
C11 C12 1.367(12) .
C12 H12 0.9500 .
C13 H13 0.9500 .
C13 C14 1.374(12) .
C14 H14 0.9500 .
C15 H15A 0.9900 .
C15 H15B 0.9900 .
C15 C16 1.502(11) .
C16 C17 1.374(10) .
C16 C19 1.392(8) .
C17 H17 0.9500 .
C17 C18 1.391(10) .
C18 H18 0.9500 .
C19 H19 0.9500 .
N1A C4A 1.478(9) .
N1A C5A 1.371(10) .
N1A C9A 1.354(10) .
N2A C12A 1.368(8) .
N2A C13A 1.363(10) .
N2A C15A 1.478(9) .
C1A C1A 1.353(14) 4_755
C1A H1A 0.9500 .
C1A C2A 1.396(9) .
C2A C3A 1.378(10) .
C2A C4A 1.505(11) .
C3A C3A 1.367(18) 4_755
C3A H3A 0.9500 .
C4A H4AA 0.9900 .
C4A H4AB 0.9900 .
C5A H5A 0.9500 .
C5A C6A 1.362(10) .
C6A H6A 0.9500 .
C6A C7A 1.408(9) .
C7A C8A 1.426(10) .
C7A C10A 1.421(10) .
C8A H8A 0.9500 .
C8A C9A 1.336(11) .
C9A H9A 0.9500 .
C10A C11A 1.416(10) .
C10A C14A 1.432(9) .
C11A H11A 0.9500 .
C11A C12A 1.353(10) .
C12A H12A 0.9500 .
C13A H13A 0.9500 .
C13A C14A 1.330(11) .
C14A H14A 0.9500 .
C15A H15C 0.9900 .
C15A H15D 0.9900 .
C15A C16A 1.512(12) .
C16A C17A 1.380(11) .
C16A C19A 1.398(9) .
C17A H17A 0.9500 .
C17A C18A 1.384(13) .
C18A H18A 0.9500 .
C19A H19A 0.9500 .
P1 F1 1.598(6) .
P1 F2 1.591(4) .
P1 F2 1.591(4) 4_655
P1 F3 1.614(5) .
P1 F4 1.599(4) 4_655
P1 F4 1.599(4) .
P2 F5 1.594(8) .
P2 F6 1.608(9) .
P2 F7 1.606(8) .
P2 F8 1.584(8) .
P2 F9 1.598(8) .
P2 F10 1.609(9) .
P3 F11 1.602(9) .
P3 F12 1.586(8) .
P3 F13 1.595(8) .
P3 F14 1.591(8) .
P3 F15 1.594(8) .
P3 F16 1.589(8) .
P2A F5A 1.584(9) .
P2A F6A 1.583(10) .
P2A F7A 1.592(8) .
P2A F8A 1.577(9) .
P2A F9A 1.600(9) .
P2A F10A 1.592(10) .
P3A F11A 1.590(10) .
P3A F12A 1.593(9) .
P3A F13A 1.580(9) .
P3A F14A 1.599(9) .
P3A F15A 1.596(10) .
P3A F16A 1.611(9) .
N3 C20 1.154(16) .
C20 C21 1.412(18) .
C21 H21A 0.9800 .
C21 H21B 0.9800 .
C21 H21C 0.9800 .
N4 C22 1.16(2) .
C22 C23 1.40(2) .
C23 H23A 0.9856 .
C23 H23B 0.9718 .
C23 H23C 0.9802 .
N5 C24 1.123(15) .
C25 H25A 0.9800 .
C25 H25B 0.9800 .
C25 H25C 0.9800 .
C25 C24 1.472(19) .

loop_
_smtbx_masks_void_nr
_smtbx_masks_void_average_x
_smtbx_masks_void_average_y
_smtbx_masks_void_average_z
_smtbx_masks_void_volume
_smtbx_masks_void_count_electrons
1 0.000 0.374 0.753 91.6 26.9
2 0.000 0.626 0.253 91.6 27.0
3 0.500 0.126 0.253 91.6 27.0
4 0.500 0.874 0.753 91.6 26.9

loop_
_twin_individual_id
_twin_individual_mass_fraction_refined
1 0.60(4)
2 0.40(4)
